data_2017675
loop_
_publ_author_name
'Yepes, Andr\'es F.'
'Jaimes, Ederson'
'Bahsas, Ali'
'Palma, Alirio'
'Hursthouse, Michael B.'
'Cobo, Justo'
'Glidewell, Christopher'

_publ_section_title
;
 Ring conformations and intermolecular interactions in two fused
 dibenzoazocines
;
_journal_coeditor_code GG3233
_journal_issue 6
_journal_name_full 'Acta Crystallographica Section C'
_journal_page_first o284
_journal_page_last o288
_journal_paper_doi 10.1107/S0108270110014708
_journal_volume 66
_journal_year 2010
_chemical_formula_iupac 'C19 H20 Cl N O'
_chemical_formula_moiety 'C19 H20 Cl N O'
_chemical_formula_sum 'C19 H20 Cl N O'
_chemical_formula_weight 313.81
_chemical_name_systematic
;
5-Acetyl-2-chloro-8,11-dimethyl-5,6,11,12-
tetrahydrodibenzo[<i>b</i>,<i>f</i>]azocine
;
_space_group_IT_number 14
_symmetry_cell_setting monoclinic
_symmetry_space_group_name_Hall '-P 2ybc'
_symmetry_space_group_name_H-M 'P 1 21/c 1'
_atom_sites_solution_hydrogens geom
_atom_sites_solution_primary direct
_atom_sites_solution_secondary difmap
_cell_angle_alpha 90.00
_cell_angle_beta 106.683(2)
_cell_angle_gamma 90.00
_cell_formula_units_Z 4
_cell_length_a 8.3396(3)
_cell_length_b 21.7131(7)
_cell_length_c 9.2010(3)
_cell_measurement_reflns_used 3134
_cell_measurement_temperature 120(2)
_cell_measurement_theta_max 26.00
_cell_measurement_theta_min 3.06
_cell_volume 1595.97(9)
_computing_cell_refinement 'DIRAX/LSQ (Duisenberg <i>et al.</i>,  2000)'
_computing_data_collection 'COLLECT (Nonius, 1999)'
_computing_data_reduction 'EVALCCD (Duisenberg <i>et al.</i>,  2003)'
_computing_molecular_graphics 'PLATON (Spek, 2009)'
_computing_publication_material
;
SHELXL97 (Sheldrick, 2008) and PLATON (Spek, 2009)
;
_computing_structure_refinement 'SHELXL97 (Sheldrick, 2008)'
_computing_structure_solution 'SIR2004 (Burla <i>et al.</i>,  2005)'
_diffrn_ambient_temperature 120(2)
_diffrn_detector_area_resol_mean '4096x4096pixels / 62x62mm'
_diffrn_measured_fraction_theta_full 0.998
_diffrn_measured_fraction_theta_max 0.998
_diffrn_measurement_device_type 'Bruker Nonius APEXII CCD camera on \k-goniostat'
_diffrn_measurement_method '\f and \w scans'
_diffrn_radiation_monochromator '10cm confocal mirrors'
_diffrn_radiation_source 'Bruker Nonius FR591 rotating anode'
_diffrn_radiation_type 'Mo K\a'
_diffrn_radiation_wavelength 0.71073
_diffrn_reflns_av_R_equivalents 0.0718
_diffrn_reflns_av_sigmaI/netI 0.0501
_diffrn_reflns_limit_h_max 10
_diffrn_reflns_limit_h_min -10
_diffrn_reflns_limit_k_max 26
_diffrn_reflns_limit_k_min -26
_diffrn_reflns_limit_l_max 11
_diffrn_reflns_limit_l_min -11
_diffrn_reflns_number 20184
_diffrn_reflns_theta_full 26.00
_diffrn_reflns_theta_max 26.00
_diffrn_reflns_theta_min 3.06
_diffrn_standards_decay_% 0
_diffrn_standards_interval_count 0
_diffrn_standards_interval_time 0
_diffrn_standards_number 0
_exptl_absorpt_coefficient_mu 0.241
_exptl_absorpt_correction_T_max 0.981
_exptl_absorpt_correction_T_min 0.962
_exptl_absorpt_correction_type multi-scan
_exptl_absorpt_process_details '(SADABS; Sheldrick, 2007)'
_exptl_crystal_colour colourless
_exptl_crystal_density_diffrn 1.306
_exptl_crystal_density_method 'not measured'
_exptl_crystal_description block
_exptl_crystal_F_000 664
_exptl_crystal_size_max 0.12
_exptl_crystal_size_mid 0.12
_exptl_crystal_size_min 0.08
_refine_diff_density_max 0.483
_refine_diff_density_min -0.376
_refine_ls_extinction_method none
_refine_ls_goodness_of_fit_ref 1.033
_refine_ls_hydrogen_treatment constr
_refine_ls_matrix_type full
_refine_ls_number_parameters 202
_refine_ls_number_reflns 3134
_refine_ls_number_restraints 0
_refine_ls_restrained_S_all 1.033
_refine_ls_R_factor_all 0.0801
_refine_ls_R_factor_gt 0.0552
_refine_ls_shift/su_max 0.001
_refine_ls_shift/su_mean 0.000
_refine_ls_structure_factor_coef Fsqd
_refine_ls_weighting_details 'w = 1/[\s^2^(Fo^2^)+(0.0602P)^2^+1.5414P] where P=(Fo^2^+2Fc^2^)/3'
_refine_ls_weighting_scheme calc
_refine_ls_wR_factor_gt 0.1294
_refine_ls_wR_factor_ref 0.1428
_reflns_number_gt 2342
_reflns_number_total 3134
_reflns_threshold_expression I>2\s(I)
_cod_data_source_file gg3233.cif
_cod_data_source_block I
_cod_original_sg_symbol_H-M 'P 21/c'
_cod_database_code 2017675
_cod_database_fobs_code 2017675

loop_
_symmetry_equiv_pos_as_xyz
'x, y, z'
'-x, y+1/2, -z+1/2'
'-x, -y, -z'
'x, -y-1/2, z-1/2'

loop_
_atom_site_type_symbol
_atom_site_label
_atom_site_fract_x
_atom_site_fract_y
_atom_site_fract_z
_atom_site_U_iso_or_equiv
_atom_site_adp_type
_atom_site_calc_flag
_atom_site_refinement_flags
_atom_site_occupancy
_atom_site_disorder_assembly
_atom_site_disorder_group
C C1 0.2017(3) 0.28868(11) 0.2854(3) 0.0249(5) Uani d . 1 . .
H H1 0.1770 0.2532 0.2225 0.030 Uiso calc R 1 . .
C C2 0.1000(3) 0.30406(12) 0.3754(3) 0.0268(6) Uani d . 1 . .
C C3 0.1288(3) 0.35604(12) 0.4659(3) 0.0280(6) Uani d . 1 . .
H H3 0.0575 0.3664 0.5262 0.034 Uiso calc R 1 . .
C C4 0.2649(3) 0.39264(11) 0.4658(3) 0.0253(5) Uani d . 1 . .
H H4 0.2857 0.4291 0.5255 0.030 Uiso calc R 1 . .
C C4a 0.3715(3) 0.37705(11) 0.3800(3) 0.0209(5) Uani d . 1 . .
N N5 0.5143(2) 0.41542(9) 0.3883(2) 0.0213(4) Uani d . 1 . .
C C6 0.4946(3) 0.46898(11) 0.2845(3) 0.0286(6) Uani d . 1 . .
H H6A 0.6067 0.4814 0.2784 0.034 Uiso calc R 1 . .
H H6B 0.4481 0.5039 0.3287 0.034 Uiso calc R 1 . .
C C6a 0.3829(3) 0.45748(11) 0.1253(3) 0.0223(5) Uani d . 1 . .
C C7 0.2713(3) 0.50441(12) 0.0594(3) 0.0283(6) Uani d . 1 . .
H H7 0.2652 0.5401 0.1172 0.034 Uiso calc R 1 . .
C C8 0.1681(3) 0.49997(14) -0.0903(3) 0.0360(7) Uani d . 1 . .
C C9 0.1777(4) 0.44593(14) -0.1695(3) 0.0403(7) Uani d . 1 . .
H H9 0.1061 0.4408 -0.2697 0.048 Uiso calc R 1 . .
C C10 0.2898(4) 0.39975(13) -0.1048(3) 0.0373(7) Uani d . 1 . .
H H10 0.2941 0.3636 -0.1616 0.045 Uiso calc R 1 . .
C C10a 0.3963(3) 0.40527(11) 0.0419(3) 0.0283(6) Uani d . 1 . .
C C11 0.5255(3) 0.35585(12) 0.1110(3) 0.0290(6) Uani d . 1 . .
H H11 0.6187 0.3761 0.1899 0.035 Uiso calc R 1 . .
C C12 0.4512(3) 0.30549(11) 0.1901(3) 0.0270(6) Uani d . 1 . .
H H12A 0.3857 0.2772 0.1108 0.032 Uiso calc R 1 . .
H H12B 0.5454 0.2814 0.2555 0.032 Uiso calc R 1 . .
C C12a 0.3401(3) 0.32503(11) 0.2865(3) 0.0217(5) Uani d . 1 . .
C C13 0.6012(4) 0.32533(13) -0.0038(4) 0.0420(7) Uani d . 1 . .
H H13A 0.5139 0.3026 -0.0787 0.063 Uiso calc R 1 . .
H H13B 0.6898 0.2968 0.0491 0.063 Uiso calc R 1 . .
H H13C 0.6485 0.3570 -0.0553 0.063 Uiso calc R 1 . .
Cl Cl1 -0.06912(9) 0.25649(3) 0.37367(8) 0.0407(2) Uani d . 1 . .
O O51 0.7817(2) 0.44253(9) 0.5061(2) 0.0335(5) Uani d . 1 . .
C C51 0.6633(3) 0.40767(11) 0.4966(3) 0.0245(5) Uani d . 1 . .
C C52 0.6774(3) 0.35412(13) 0.6025(3) 0.0343(6) Uani d . 1 . .
H H52A 0.7888 0.3539 0.6760 0.051 Uiso calc R 1 . .
H H52B 0.6604 0.3157 0.5442 0.051 Uiso calc R 1 . .
H H52C 0.5921 0.3578 0.6564 0.051 Uiso calc R 1 . .
C C81 0.0565(4) 0.55202(16) -0.1646(4) 0.0507(9) Uani d . 1 . .
H H81A 0.1112 0.5758 -0.2273 0.076 Uiso calc R 1 . .
H H81B 0.0349 0.5788 -0.0865 0.076 Uiso calc R 1 . .
H H81C -0.0497 0.5355 -0.2285 0.076 Uiso calc R 1 . .

loop_
_atom_site_aniso_label
_atom_site_aniso_U_11
_atom_site_aniso_U_22
_atom_site_aniso_U_33
_atom_site_aniso_U_12
_atom_site_aniso_U_13
_atom_site_aniso_U_23
C1 0.0280(13) 0.0228(12) 0.0230(13) -0.0047(10) 0.0062(10) 0.0002(10)
C2 0.0221(12) 0.0318(14) 0.0269(14) -0.0068(10) 0.0077(10) 0.0031(11)
C3 0.0247(13) 0.0343(14) 0.0277(14) -0.0009(11) 0.0117(11) 0.0012(11)
C4 0.0261(13) 0.0263(13) 0.0250(13) -0.0028(10) 0.0098(10) -0.0025(11)
C4a 0.0211(12) 0.0207(12) 0.0208(12) -0.0025(9) 0.0061(9) 0.0027(10)
N5 0.0218(10) 0.0208(10) 0.0221(11) -0.0022(8) 0.0076(8) 0.0013(8)
C6 0.0324(14) 0.0225(13) 0.0301(15) -0.0039(11) 0.0076(11) 0.0015(11)
C6a 0.0234(12) 0.0216(12) 0.0250(13) -0.0033(10) 0.0119(10) 0.0037(10)
C7 0.0274(13) 0.0262(13) 0.0353(15) -0.0006(11) 0.0156(11) 0.0061(11)
C8 0.0234(13) 0.0446(17) 0.0415(17) -0.0007(12) 0.0118(12) 0.0223(14)
C9 0.0387(16) 0.0499(18) 0.0298(15) -0.0131(14) 0.0061(12) 0.0019(14)
C10 0.0465(17) 0.0354(15) 0.0311(16) -0.0087(13) 0.0129(13) -0.0025(12)
C10a 0.0386(15) 0.0254(13) 0.0248(14) -0.0048(11) 0.0156(11) 0.0022(11)
C11 0.0379(15) 0.0250(13) 0.0286(14) -0.0001(11) 0.0170(12) -0.0005(11)
C12 0.0336(14) 0.0214(12) 0.0301(14) -0.0002(11) 0.0157(11) -0.0004(11)
C12a 0.0256(12) 0.0195(12) 0.0216(13) 0.0025(10) 0.0092(10) 0.0043(10)
C13 0.063(2) 0.0322(15) 0.0445(18) -0.0018(14) 0.0370(16) -0.0040(13)
Cl1 0.0325(4) 0.0482(4) 0.0446(4) -0.0194(3) 0.0162(3) -0.0059(3)
O51 0.0247(9) 0.0357(10) 0.0380(11) -0.0068(8) 0.0058(8) 0.0017(8)
C51 0.0255(13) 0.0268(13) 0.0233(13) 0.0021(11) 0.0106(10) -0.0033(10)
C52 0.0336(15) 0.0372(15) 0.0286(15) -0.0009(12) 0.0034(11) 0.0061(12)
C81 0.0301(15) 0.060(2) 0.064(2) 0.0070(14) 0.0160(15) 0.0346(18)

loop_
_atom_type_symbol
_atom_type_description
_atom_type_scat_dispersion_real
_atom_type_scat_dispersion_imag
_atom_type_scat_source
C C 0.0033 0.0016 'International Tables Vol C Tables 4.2.6.8 and 6.1.1.4'
H H 0.0000 0.0000 'International Tables Vol C Tables 4.2.6.8 and 6.1.1.4'
Cl Cl 0.1484 0.1585 'International Tables Vol C Tables 4.2.6.8 and 6.1.1.4'
N N 0.0061 0.0033 'International Tables Vol C Tables 4.2.6.8 and 6.1.1.4'
O O 0.0106 0.0060 'International Tables Vol C Tables 4.2.6.8 and 6.1.1.4'

loop_
_geom_angle_atom_site_label_1
_geom_angle_atom_site_label_2
_geom_angle_atom_site_label_3
_geom_angle_site_symmetry_1
_geom_angle_site_symmetry_3
_geom_angle
_geom_angle_publ_flag
C2 C1 C12a . . 120.4(2) ?
C2 C1 H1 . . 119.8 ?
C12a C1 H1 . . 119.8 ?
C3 C2 C1 . . 121.8(2) ?
C3 C2 Cl1 . . 119.28(19) ?
C1 C2 Cl1 . . 118.9(2) ?
C2 C3 C4 . . 118.0(2) ?
C2 C3 H3 . . 121.0 ?
C4 C3 H3 . . 121.0 ?
C3 C4 C4a . . 121.2(2) ?
C3 C4 H4 . . 119.4 ?
C4a C4 H4 . . 119.4 ?
C4 C4a C12a . . 120.6(2) ?
C4 C4a N5 . . 119.0(2) ?
C12a C4a N5 . . 120.4(2) ?
C51 N5 C4a . . 122.4(2) ?
C51 N5 C6 . . 118.5(2) ?
C4a N5 C6 . . 118.92(19) ?
N5 C6 C6a . . 114.6(2) ?
N5 C6 H6A . . 108.6 ?
C6a C6 H6A . . 108.6 ?
N5 C6 H6B . . 108.6 ?
C6a C6 H6B . . 108.6 ?
H6A C6 H6B . . 107.6 ?
C10a C6a C7 . . 120.3(2) ?
C10a C6a C6 . . 122.9(2) ?
C7 C6a C6 . . 116.6(2) ?
C6a C7 C8 . . 121.4(3) ?
C6a C7 H7 . . 119.3 ?
C8 C7 H7 . . 119.3 ?
C9 C8 C7 . . 117.4(3) ?
C9 C8 C81 . . 121.1(3) ?
C7 C8 C81 . . 121.5(3) ?
C10 C9 C8 . . 121.2(3) ?
C10 C9 H9 . . 119.4 ?
C8 C9 H9 . . 119.4 ?
C9 C10 C10a . . 121.3(3) ?
C9 C10 H10 . . 119.4 ?
C10a C10 H10 . . 119.4 ?
C6a C10a C10 . . 118.4(2) ?
C6a C10a C11 . . 120.2(2) ?
C10 C10a C11 . . 121.5(2) ?
C10a C11 C13 . . 113.6(2) ?
C10a C11 C12 . . 111.4(2) ?
C13 C11 C12 . . 108.7(2) ?
C10a C11 H11 . . 107.6 ?
C13 C11 H11 . . 107.6 ?
C12 C11 H11 . . 107.6 ?
C12a C12 C11 . . 118.3(2) ?
C12a C12 H12A . . 107.7 ?
C11 C12 H12A . . 107.7 ?
C12a C12 H12B . . 107.7 ?
C11 C12 H12B . . 107.7 ?
H12A C12 H12B . . 107.1 ?
C1 C12a C4a . . 118.0(2) ?
C1 C12a C12 . . 118.7(2) ?
C4a C12a C12 . . 123.3(2) ?
C11 C13 H13A . . 109.5 ?
C11 C13 H13B . . 109.5 ?
H13A C13 H13B . . 109.5 ?
C11 C13 H13C . . 109.5 ?
H13A C13 H13C . . 109.5 ?
H13B C13 H13C . . 109.5 ?
O51 C51 N5 . . 121.5(2) ?
O51 C51 C52 . . 121.4(2) ?
N5 C51 C52 . . 117.1(2) ?
C51 C52 H52A . . 109.5 ?
C51 C52 H52B . . 109.5 ?
H52A C52 H52B . . 109.5 ?
C51 C52 H52C . . 109.5 ?
H52A C52 H52C . . 109.5 ?
H52B C52 H52C . . 109.5 ?
C8 C81 H81A . . 109.5 ?
C8 C81 H81B . . 109.5 ?
H81A C81 H81B . . 109.5 ?
C8 C81 H81C . . 109.5 ?
H81A C81 H81C . . 109.5 ?
H81B C81 H81C . . 109.5 ?

loop_
_geom_bond_atom_site_label_1
_geom_bond_atom_site_label_2
_geom_bond_site_symmetry_2
_geom_bond_distance
_geom_bond_publ_flag
C1 C2 . 1.385(3) ?
C1 C12a . 1.396(3) ?
C1 H1 . 0.9500 ?
C2 C3 . 1.382(4) ?
C2 Cl1 . 1.745(2) ?
C3 C4 . 1.386(3) ?
C3 H3 . 0.9500 ?
C4 C4a . 1.389(3) ?
C4 H4 . 0.9500 ?
C4a C12a . 1.398(3) ?
C4a N5 . 1.437(3) ?
N5 C51 . 1.362(3) ?
N5 C6 . 1.484(3) ?
C6 C6a . 1.514(4) ?
C6 H6A . 0.9900 ?
C6 H6B . 0.9900 ?
C6a C10a . 1.391(3) ?
C6a C7 . 1.395(4) ?
C7 C8 . 1.402(4) ?
C7 H7 . 0.9500 ?
C8 C9 . 1.396(4) ?
C8 C81 . 1.499(4) ?
C9 C10 . 1.384(4) ?
C9 H9 . 0.9500 ?
C10 C10a . 1.392(4) ?
C10 H10 . 0.9500 ?
C10a C11 . 1.524(4) ?
C11 C13 . 1.528(4) ?
C11 C12 . 1.539(3) ?
C11 H11 . 1.0000 ?
C12 C12a . 1.515(3) ?
C12 H12A . 0.9900 ?
C12 H12B . 0.9900 ?
C13 H13A . 0.9800 ?
C13 H13B . 0.9800 ?
C13 H13C . 0.9800 ?
O51 C51 . 1.227(3) ?
C51 C52 . 1.500(4) ?
C52 H52A . 0.9800 ?
C52 H52B . 0.9800 ?
C52 H52C . 0.9800 ?
C81 H81A . 0.9800 ?
C81 H81B . 0.9800 ?
C81 H81C . 0.9800 ?

loop_
_geom_torsion_atom_site_label_1
_geom_torsion_atom_site_label_2
_geom_torsion_atom_site_label_3
_geom_torsion_atom_site_label_4
_geom_torsion_site_symmetry_1
_geom_torsion_site_symmetry_2
_geom_torsion_site_symmetry_3
_geom_torsion_site_symmetry_4
_geom_torsion
_geom_torsion_publ_flag
C12a C1 C2 C3 . . . . 1.5(4) ?
C12a C1 C2 Cl1 . . . . -178.65(19) ?
C1 C2 C3 C4 . . . . -0.7(4) ?
Cl1 C2 C3 C4 . . . . 179.48(19) ?
C2 C3 C4 C4a . . . . -1.3(4) ?
C3 C4 C4a C12a . . . . 2.5(4) ?
C3 C4 C4a N5 . . . . -177.8(2) ?
C4 C4a N5 C51 . . . . 86.4(3) ?
C12a C4a N5 C51 . . . . -93.9(3) ?
C4 C4a N5 C6 . . . . -87.8(3) ?
C12a C4a N5 C6 . . . . 91.9(3) ?
C51 N5 C6 C6a . . . . 146.7(2) ?
C4a N5 C6 C6a . . . . -38.9(3) ?
N5 C6 C6a C10a . . . . -46.9(3) ?
N5 C6 C6a C7 . . . . 137.8(2) ?
C10a C6a C7 C8 . . . . 1.2(4) ?
C6 C6a C7 C8 . . . . 176.7(2) ?
C6a C7 C8 C9 . . . . 1.8(4) ?
C6a C7 C8 C81 . . . . -175.9(2) ?
C7 C8 C9 C10 . . . . -2.6(4) ?
C81 C8 C9 C10 . . . . 175.1(3) ?
C8 C9 C10 C10a . . . . 0.4(4) ?
C7 C6a C10a C10 . . . . -3.5(4) ?
C6 C6a C10a C10 . . . . -178.6(2) ?
C7 C6a C10a C11 . . . . 176.4(2) ?
C6 C6a C10a C11 . . . . 1.2(4) ?
C9 C10 C10a C6a . . . . 2.7(4) ?
C9 C10 C10a C11 . . . . -177.1(2) ?
C6a C10a C11 C13 . . . . -144.9(2) ?
C10 C10a C11 C13 . . . . 34.9(3) ?
C6a C10a C11 C12 . . . . 92.0(3) ?
C10 C10a C11 C12 . . . . -88.2(3) ?
C10a C11 C12 C12a . . . . -42.5(3) ?
C13 C11 C12 C12a . . . . -168.4(2) ?
C2 C1 C12a C4a . . . . -0.3(4) ?
C2 C1 C12a C12 . . . . 178.1(2) ?
C4 C4a C12a C1 . . . . -1.7(3) ?
N5 C4a C12a C1 . . . . 178.6(2) ?
C4 C4a C12a C12 . . . . 180.0(2) ?
N5 C4a C12a C12 . . . . 0.3(3) ?
C11 C12 C12a C1 . . . . 142.8(2) ?
C11 C12 C12a C4a . . . . -38.9(4) ?
C4a N5 C51 O51 . . . . -176.8(2) ?
C6 N5 C51 O51 . . . . -2.6(3) ?
C4a N5 C51 C52 . . . . 4.1(3) ?
C6 N5 C51 C52 . . . . 178.3(2) ?
